data_7134088
loop_
_publ_author_name
'Chakraborty, Supratim'
'Gorski, Aleksander'
'Danylyuk, Oksana'
'Niemirowicz-Laskowska, Katarzyna'
'Car, Halina'
'Michalak, Micha\/l'

_publ_section_title
;
 NHC-Au-Xanthate Complexes
;
_journal_name_full 'Chemical Communications'
_journal_paper_doi 10.1039/D4CC05193A
_journal_year 2025
_chemical_formula_moiety 'C72 H61 Au N2 O S2'
_chemical_formula_sum 'C72 H61 Au N2 O S2'
_chemical_formula_weight 1231.31
_space_group_crystal_system monoclinic
_space_group_IT_number 14
_space_group_name_Hall '-P 2ybc'
_space_group_name_H-M_alt 'P 1 21/c 1'
_atom_sites_solution_hydrogens geom
_atom_sites_solution_primary direct
_audit_creation_method SHELXL-2019/3
_audit_update_record
;
2024-10-30 deposited with the CCDC.	2024-12-23 downloaded from the CCDC.
;
_cell_angle_alpha 90
_cell_angle_beta 93.930(2)
_cell_angle_gamma 90
_cell_formula_units_Z 4
_cell_length_a 12.7865(3)
_cell_length_b 18.6284(5)
_cell_length_c 24.3015(7)
_cell_measurement_reflns_used 13747
_cell_measurement_temperature 100.0(1)
_cell_measurement_theta_max 28.575
_cell_measurement_theta_min 1.9960
_cell_volume 5774.8(3)
_computing_cell_refinement 'CrysAlisPro 1.171.40.84a (Rigaku OD, 2020)'
_computing_data_collection 'CrysAlisPro 1.171.40.84a (Rigaku OD, 2020)'
_computing_data_reduction 'CrysAlisPro 1.171.40.84a (Rigaku OD, 2020)'
_computing_structure_refinement 'SHELXL-2019/2 (Sheldrick, 2019)'
_computing_structure_solution 'SHELXS-97 (Sheldrick, 1990)'
_diffrn_ambient_temperature 100.0(1)
_diffrn_detector_area_resol_mean 16.2974
_diffrn_measured_fraction_theta_full 0.999
_diffrn_measured_fraction_theta_max 0.999
_diffrn_measurement_device_type 'SuperNova, Dual, Cu at home/near, Eos'
_diffrn_measurement_method '\w scans'
_diffrn_radiation_type MoK\a
_diffrn_radiation_wavelength 0.71073
_diffrn_reflns_av_unetI/netI 0.0794
_diffrn_reflns_Laue_measured_fraction_full 0.999
_diffrn_reflns_Laue_measured_fraction_max 0.999
_diffrn_reflns_limit_h_max 16
_diffrn_reflns_limit_h_min -16
_diffrn_reflns_limit_k_max 24
_diffrn_reflns_limit_k_min -24
_diffrn_reflns_limit_l_max 31
_diffrn_reflns_limit_l_min -31
_diffrn_reflns_number 20826
_diffrn_reflns_point_group_measured_fraction_full 0.999
_diffrn_reflns_point_group_measured_fraction_max 0.999
_diffrn_reflns_theta_full 25.242
_diffrn_reflns_theta_max 27.484
_diffrn_reflns_theta_min 2.004
_diffrn_source 'micro-focus sealed X-ray tube'
_exptl_absorpt_coefficient_mu 2.667
_exptl_absorpt_correction_T_max 1.00000
_exptl_absorpt_correction_T_min 0.86556
_exptl_absorpt_correction_type multi-scan
_exptl_absorpt_process_details
;
CrysAlisPro 1.171.40.84a (Rigaku Oxford Diffraction, 2020)
Empirical absorption correction using spherical harmonics,
implemented in SCALE3 ABSPACK scaling algorithm.
;
_exptl_crystal_colour colourless
_exptl_crystal_density_diffrn 1.416
_exptl_crystal_description prism
_exptl_crystal_F_000 2504
_exptl_crystal_size_max 0.180
_exptl_crystal_size_mid 0.160
_exptl_crystal_size_min 0.130
_refine_diff_density_max 3.170
_refine_diff_density_min -1.109
_refine_diff_density_rms 0.122
_refine_ls_extinction_method none
_refine_ls_goodness_of_fit_ref 0.916
_refine_ls_hydrogen_treatment constr
_refine_ls_matrix_type full
_refine_ls_number_parameters 706
_refine_ls_number_reflns 20826
_refine_ls_number_restraints 0
_refine_ls_restrained_S_all 0.916
_refine_ls_R_factor_all 0.0593
_refine_ls_R_factor_gt 0.0333
_refine_ls_shift/su_max 0.001
_refine_ls_shift/su_mean 0.000
_refine_ls_structure_factor_coef Fsqd
_refine_ls_weighting_details 'w=1/[\s^2^(Fo^2^)+(0.0345P)^2^] where P=(Fo^2^+2Fc^2^)/3'
_refine_ls_weighting_scheme calc
_refine_ls_wR_factor_gt 0.0665
_refine_ls_wR_factor_ref 0.0708
_reflns_Friedel_coverage 0.000
_reflns_number_gt 14703
_reflns_number_total 20826
_reflns_threshold_expression 'I > 2\s(I)'
_cod_data_source_file d4cc05193a3.cif
_cod_data_source_block shelx_CCDC9
_cod_original_sg_symbol_H-M 'P 21/c'
_cod_database_code 7134088
_shelx_shelxl_version_number 2019/3
_shelx_space_group_comment
;
The symmetry employed for this shelxl refinement is uniquely defined
by the following loop, which should always be used as a source of
symmetry information in preference to the above space-group names.
They are only intended as comments.
;
_shelx_estimated_absorpt_t_min 0.645
_shelx_estimated_absorpt_t_max 0.723

loop_
_space_group_symop_operation_xyz
'x, y, z'
'-x, y+1/2, -z+1/2'
'-x, -y, -z'
'x, -y-1/2, z-1/2'

loop_
_atom_site_label
_atom_site_type_symbol
_atom_site_fract_x
_atom_site_fract_y
_atom_site_fract_z
_atom_site_U_iso_or_equiv
_atom_site_adp_type
_atom_site_occupancy
_atom_site_site_symmetry_order
_atom_site_calc_flag
_atom_site_refinement_flags_posn
_atom_site_refinement_flags_adp
_atom_site_refinement_flags_occupancy
_atom_site_disorder_assembly
_atom_site_disorder_group
Au1 Au 0.40474(2) 0.75884(2) 0.24913(2) 0.01447(4) Uani 1 1 d . . . . .
S1 S 0.52634(8) 0.66883(5) 0.24700(6) 0.0226(3) Uani 1 1 d . . . . .
S2 S 0.75838(9) 0.66519(6) 0.26263(7) 0.0329(3) Uani 1 1 d . . . . .
N1 N 0.3196(2) 0.90884(15) 0.24504(16) 0.0109(6) Uani 1 1 d . . . . .
N2 N 0.1927(2) 0.83340(15) 0.24176(16) 0.0121(7) Uani 1 1 d . . . . .
O1 O 0.6382(2) 0.77820(17) 0.28027(14) 0.0313(9) Uani 1 1 d . . . . .
C1 C 0.2978(3) 0.83761(19) 0.2460(2) 0.0142(8) Uani 1 1 d . . . . .
C2 C 0.2277(3) 0.94892(19) 0.2395(2) 0.0155(8) Uani 1 1 d . . . . .
H2 H 0.222153 0.999731 0.237624 0.019 Uiso 1 1 calc R U . . .
C3 C 0.1479(3) 0.90139(19) 0.23740(18) 0.0139(8) Uani 1 1 d . . . . .
H3 H 0.075159 0.912256 0.233642 0.017 Uiso 1 1 calc R U . . .
C4 C 0.4241(3) 0.93847(18) 0.2511(2) 0.0112(8) Uani 1 1 d . . . . .
C5 C 0.4753(3) 0.9527(2) 0.20345(18) 0.0148(10) Uani 1 1 d . . . . .
C6 C 0.5737(3) 0.9840(2) 0.21019(19) 0.0167(10) Uani 1 1 d . . . . .
H6 H 0.610559 0.994246 0.178484 0.020 Uiso 1 1 calc R U . . .
C7 C 0.6196(3) 1.0007(2) 0.2617(2) 0.0191(11) Uani 1 1 d . . . . .
C8 C 0.5680(4) 0.9816(2) 0.30834(18) 0.0173(11) Uani 1 1 d . . . . .
H8 H 0.601634 0.989734 0.343878 0.021 Uiso 1 1 calc R U . . .
C9 C 0.4687(4) 0.9510(2) 0.30407(19) 0.0145(11) Uani 1 1 d . . . . .
C10 C 0.4228(4) 0.9340(3) 0.14689(17) 0.0164(11) Uani 1 1 d . . . . .
H10 H 0.377732 0.891241 0.153017 0.020 Uiso 1 1 calc R U . . .
C11 C 0.5028(3) 0.9091(3) 0.10692(18) 0.0157(11) Uani 1 1 d . . . . .
C12 C 0.5404(4) 0.8398(3) 0.1117(2) 0.0340(14) Uani 1 1 d . . . . .
H12 H 0.515934 0.809372 0.139459 0.041 Uiso 1 1 calc R U . . .
C13 C 0.6126(5) 0.8137(3) 0.0772(2) 0.0434(16) Uani 1 1 d . . . . .
H13 H 0.637090 0.765740 0.081242 0.052 Uiso 1 1 calc R U . . .
C14 C 0.6494(4) 0.8573(3) 0.03679(19) 0.0279(13) Uani 1 1 d . . . . .
H14 H 0.698642 0.839323 0.012669 0.033 Uiso 1 1 calc R U . . .
C15 C 0.6146(3) 0.9266(3) 0.03175(18) 0.0213(11) Uani 1 1 d . . . . .
H15 H 0.640843 0.956996 0.004501 0.026 Uiso 1 1 calc R U . . .
C16 C 0.5404(3) 0.9531(3) 0.06650(18) 0.0179(11) Uani 1 1 d . . . . .
H16 H 0.515817 1.001046 0.062408 0.021 Uiso 1 1 calc R U . . .
C17 C 0.3484(4) 0.9922(3) 0.12441(18) 0.0166(11) Uani 1 1 d . . . . .
C18 C 0.2536(4) 0.9731(3) 0.0980(2) 0.0274(12) Uani 1 1 d . . . . .
H18 H 0.237065 0.923687 0.093118 0.033 Uiso 1 1 calc R U . . .
C19 C 0.1822(4) 1.0243(3) 0.0784(2) 0.0347(14) Uani 1 1 d . . . . .
H19 H 0.117292 1.010040 0.060393 0.042 Uiso 1 1 calc R U . . .
C20 C 0.2054(4) 1.0959(3) 0.08506(19) 0.0347(15) Uani 1 1 d . . . . .
H20 H 0.156220 1.131156 0.071858 0.042 Uiso 1 1 calc R U . . .
C21 C 0.2996(4) 1.1165(3) 0.1108(2) 0.0314(14) Uani 1 1 d . . . . .
H21 H 0.316166 1.166030 0.114923 0.038 Uiso 1 1 calc R U . . .
C22 C 0.3708(4) 1.0644(3) 0.13084(18) 0.0229(12) Uani 1 1 d . . . . .
H22 H 0.435433 1.078780 0.149142 0.027 Uiso 1 1 calc R U . . .
C23 C 0.4099(4) 0.9307(2) 0.35423(16) 0.0135(10) Uani 1 1 d . . . . .
H23 H 0.361551 0.890880 0.341782 0.016 Uiso 1 1 calc R U . . .
C24 C 0.3392(4) 0.9917(3) 0.37208(18) 0.0176(11) Uani 1 1 d . . . . .
C25 C 0.3568(4) 1.0632(3) 0.35929(18) 0.0233(12) Uani 1 1 d . . . . .
H25 H 0.416613 1.075914 0.340318 0.028 Uiso 1 1 calc R U . . .
C26 C 0.2877(4) 1.1162(3) 0.3740(2) 0.0271(13) Uani 1 1 d . . . . .
H26 H 0.300449 1.164842 0.364707 0.032 Uiso 1 1 calc R U . . .
C27 C 0.2006(4) 1.0990(3) 0.40194(19) 0.0284(13) Uani 1 1 d . . . . .
H27 H 0.153378 1.135447 0.411870 0.034 Uiso 1 1 calc R U . . .
C28 C 0.1831(4) 1.0286(3) 0.41518(19) 0.0264(12) Uani 1 1 d . . . . .
H28 H 0.123089 1.016326 0.434174 0.032 Uiso 1 1 calc R U . . .
C29 C 0.2520(3) 0.9752(3) 0.40115(18) 0.0217(12) Uani 1 1 d . . . . .
H29 H 0.239626 0.926849 0.411430 0.026 Uiso 1 1 calc R U . . .
C30 C 0.4824(3) 0.8994(3) 0.40092(18) 0.0160(11) Uani 1 1 d . . . . .
C31 C 0.5262(4) 0.9406(3) 0.44341(19) 0.0188(11) Uani 1 1 d . . . . .
H31 H 0.510091 0.990284 0.445052 0.023 Uiso 1 1 calc R U . . .
C32 C 0.5941(4) 0.9098(3) 0.48404(18) 0.0224(11) Uani 1 1 d . . . . .
H32 H 0.624466 0.938637 0.513183 0.027 Uiso 1 1 calc R U . . .
C33 C 0.6172(4) 0.8377(3) 0.48199(19) 0.0264(12) Uani 1 1 d . . . . .
H33 H 0.663210 0.816542 0.509780 0.032 Uiso 1 1 calc R U . . .
C34 C 0.5733(4) 0.7963(3) 0.4394(2) 0.0301(13) Uani 1 1 d . . . . .
H34 H 0.589342 0.746635 0.437713 0.036 Uiso 1 1 calc R U . . .
C35 C 0.5063(4) 0.8270(3) 0.39943(19) 0.0229(11) Uani 1 1 d . . . . .
H35 H 0.475904 0.798007 0.370367 0.027 Uiso 1 1 calc R U . . .
C36 C 0.7238(3) 1.0393(2) 0.26825(18) 0.0259(12) Uani 1 1 d . . . . .
H36A H 0.764345 1.028939 0.236400 0.039 Uiso 1 1 calc R U . . .
H36B H 0.762831 1.022908 0.302031 0.039 Uiso 1 1 calc R U . . .
H36C H 0.711681 1.091149 0.270533 0.039 Uiso 1 1 calc R U . . .
C37 C 0.1349(3) 0.7666(2) 0.2448(2) 0.0146(9) Uani 1 1 d . . . . .
C38 C 0.1078(3) 0.7435(2) 0.2969(2) 0.0157(10) Uani 1 1 d . . . . .
C39 C 0.0537(3) 0.6788(3) 0.2992(2) 0.0217(11) Uani 1 1 d . . . . .
H39 H 0.032512 0.662360 0.333773 0.026 Uiso 1 1 calc R U . . .
C40 C 0.0301(3) 0.6380(3) 0.25268(18) 0.0224(12) Uani 1 1 d . . . . .
C41 C 0.0590(3) 0.6624(2) 0.2022(2) 0.0213(11) Uani 1 1 d . . . . .
H41 H 0.042774 0.634053 0.170310 0.026 Uiso 1 1 calc R U . . .
C42 C 0.1110(3) 0.7272(3) 0.19688(19) 0.0182(11) Uani 1 1 d . . . . .
C43 C 0.1421(3) 0.7545(2) 0.14106(17) 0.0175(10) Uani 1 1 d . . . . .
H43 H 0.205019 0.785689 0.148718 0.021 Uiso 1 1 calc R U . . .
C44 C 0.0580(3) 0.8017(2) 0.11153(18) 0.0180(11) Uani 1 1 d . . . . .
C45 C -0.0337(4) 0.8206(3) 0.1350(2) 0.0327(13) Uani 1 1 d . . . . .
H45 H -0.048109 0.801364 0.169895 0.039 Uiso 1 1 calc R U . . .
C46 C -0.1048(4) 0.8673(4) 0.1082(2) 0.0467(18) Uani 1 1 d . . . . .
H46 H -0.167779 0.879386 0.124663 0.056 Uiso 1 1 calc R U . . .
C47 C -0.0845(4) 0.8962(3) 0.0579(2) 0.0375(15) Uani 1 1 d . . . . .
H47 H -0.132631 0.929081 0.040141 0.045 Uiso 1 1 calc R U . . .
C48 C 0.0059(4) 0.8775(3) 0.03327(19) 0.0298(12) Uani 1 1 d . . . . .
H48 H 0.019596 0.896523 -0.001770 0.036 Uiso 1 1 calc R U . . .
C49 C 0.0760(4) 0.8307(2) 0.06006(19) 0.0233(11) Uani 1 1 d . . . . .
H49 H 0.138057 0.818020 0.043042 0.028 Uiso 1 1 calc R U . . .
C50 C 0.1768(3) 0.6924(2) 0.10523(17) 0.0196(10) Uani 1 1 d . . . . .
C51 C 0.1083(4) 0.6567(3) 0.06851(19) 0.0280(12) Uani 1 1 d . . . . .
H51 H 0.037374 0.671939 0.063348 0.034 Uiso 1 1 calc R U . . .
C52 C 0.1429(5) 0.5981(3) 0.0389(2) 0.0361(14) Uani 1 1 d . . . . .
H52 H 0.095101 0.572823 0.014319 0.043 Uiso 1 1 calc R U . . .
C53 C 0.2461(5) 0.5767(3) 0.0452(2) 0.0419(15) Uani 1 1 d . . . . .
H53 H 0.269379 0.536852 0.024938 0.050 Uiso 1 1 calc R U . . .
C54 C 0.3158(5) 0.6133(3) 0.0809(2) 0.0443(16) Uani 1 1 d . . . . .
H54 H 0.387253 0.598981 0.084940 0.053 Uiso 1 1 calc R U . . .
C55 C 0.2814(4) 0.6710(3) 0.11102(19) 0.0289(13) Uani 1 1 d . . . . .
H55 H 0.329341 0.695955 0.135700 0.035 Uiso 1 1 calc R U . . .
C56 C 0.1421(3) 0.7838(2) 0.34996(17) 0.0167(10) Uani 1 1 d . . . . .
H56 H 0.181069 0.827218 0.338397 0.020 Uiso 1 1 calc R U . . .
C57 C 0.0479(3) 0.8117(2) 0.37939(18) 0.0185(10) Uani 1 1 d . . . . .
C58 C 0.0124(3) 0.8809(2) 0.36905(18) 0.0224(11) Uani 1 1 d . . . . .
H58 H 0.046736 0.909730 0.343559 0.027 Uiso 1 1 calc R U . . .
C59 C -0.0717(4) 0.9094(3) 0.3947(2) 0.0332(14) Uani 1 1 d . . . . .
H59 H -0.094175 0.957214 0.387309 0.040 Uiso 1 1 calc R U . . .
C60 C -0.1227(4) 0.8670(3) 0.4315(2) 0.0360(15) Uani 1 1 d . . . . .
H60 H -0.180730 0.885700 0.449286 0.043 Uiso 1 1 calc R U . . .
C61 C -0.0893(4) 0.7979(3) 0.4421(2) 0.0329(13) Uani 1 1 d . . . . .
H61 H -0.124649 0.768892 0.467116 0.039 Uiso 1 1 calc R U . . .
C62 C -0.0043(4) 0.7702(3) 0.41655(19) 0.0256(11) Uani 1 1 d . . . . .
H62 H 0.018479 0.722497 0.424440 0.031 Uiso 1 1 calc R U . . .
C63 C 0.2198(3) 0.7404(2) 0.38795(17) 0.0177(9) Uani 1 1 d . . . . .
C64 C 0.2755(4) 0.6823(3) 0.3684(2) 0.0257(12) Uani 1 1 d . . . . .
H64 H 0.263355 0.667640 0.331088 0.031 Uiso 1 1 calc R U . . .
C65 C 0.3479(4) 0.6461(3) 0.4025(2) 0.0332(14) Uani 1 1 d . . . . .
H65 H 0.384246 0.606228 0.388611 0.040 Uiso 1 1 calc R U . . .
C66 C 0.3684(4) 0.6669(3) 0.4568(2) 0.0306(13) Uani 1 1 d . . . . .
H66 H 0.417544 0.641134 0.480284 0.037 Uiso 1 1 calc R U . . .
C67 C 0.3169(3) 0.7254(3) 0.47649(19) 0.0267(12) Uani 1 1 d . . . . .
H67 H 0.331436 0.740751 0.513501 0.032 Uiso 1 1 calc R U . . .
C68 C 0.2435(3) 0.7620(2) 0.44209(18) 0.0223(10) Uani 1 1 d . . . . .
H68 H 0.208838 0.802606 0.455929 0.027 Uiso 1 1 calc R U . . .
C69 C 0.6466(3) 0.7089(3) 0.2640(2) 0.0305(13) Uani 1 1 d . . . . .
C70 C -0.0221(3) 0.5650(2) 0.25621(19) 0.0298(12) Uani 1 1 d . . . . .
H70A H 0.030010 0.527178 0.251943 0.045 Uiso 1 1 calc R U . . .
H70B H -0.078160 0.560752 0.226825 0.045 Uiso 1 1 calc R U . . .
H70C H -0.051723 0.560014 0.292151 0.045 Uiso 1 1 calc R U . . .
C71 C 0.7333(4) 0.8179(3) 0.2997(2) 0.0391(14) Uani 1 1 d . . . . .
H71A H 0.782488 0.785533 0.320850 0.047 Uiso 1 1 calc R U . . .
H71B H 0.714685 0.857750 0.324109 0.047 Uiso 1 1 calc R U . . .
C72 C 0.7842(4) 0.8472(3) 0.2503(2) 0.0453(15) Uani 1 1 d . . . . .
H72A H 0.847639 0.873768 0.262690 0.068 Uiso 1 1 calc R U . . .
H72B H 0.802814 0.807426 0.226480 0.068 Uiso 1 1 calc R U . . .
H72C H 0.735222 0.879418 0.229728 0.068 Uiso 1 1 calc R U . . .

loop_
_atom_site_aniso_label
_atom_site_aniso_U_11
_atom_site_aniso_U_22
_atom_site_aniso_U_33
_atom_site_aniso_U_23
_atom_site_aniso_U_13
_atom_site_aniso_U_12
Au1 0.01196(7) 0.01284(7) 0.01865(7) -0.00021(10) 0.00133(8) 0.00176(7)
S1 0.0175(5) 0.0188(6) 0.0314(7) -0.0032(7) 0.0006(6) 0.0060(4)
S2 0.0223(6) 0.0373(7) 0.0387(8) -0.0027(8) -0.0009(7) 0.0106(5)
N1 0.0126(16) 0.0097(15) 0.0103(17) -0.0005(19) 0.0004(18) -0.0002(12)
N2 0.0096(16) 0.0123(16) 0.0144(18) -0.0008(19) 0.0014(18) -0.0014(12)
O1 0.0191(17) 0.029(2) 0.046(2) -0.0072(16) 0.0010(15) 0.0033(14)
C1 0.0082(18) 0.016(2) 0.019(2) 0.001(2) 0.000(2) -0.0049(15)
C2 0.018(2) 0.012(2) 0.017(2) 0.001(2) 0.002(2) 0.0036(16)
C3 0.0101(19) 0.017(2) 0.015(2) 0.001(2) 0.001(2) 0.0042(15)
C4 0.009(2) 0.0094(17) 0.015(2) 0.002(2) 0.002(2) -0.0018(14)
C5 0.019(3) 0.012(3) 0.013(3) 0.005(2) 0.002(2) 0.001(2)
C6 0.018(2) 0.017(3) 0.015(3) 0.001(2) 0.005(2) -0.0035(19)
C7 0.013(2) 0.017(2) 0.027(3) 0.001(2) -0.002(2) -0.0032(16)
C8 0.020(3) 0.019(3) 0.013(2) -0.0022(19) -0.0023(19) -0.001(2)
C9 0.013(2) 0.012(3) 0.019(3) 0.0029(19) 0.002(2) 0.001(2)
C10 0.015(3) 0.018(3) 0.016(3) 0.000(2) 0.003(2) -0.007(2)
C11 0.022(3) 0.016(3) 0.008(2) -0.0033(19) -0.003(2) -0.003(2)
C12 0.058(4) 0.024(3) 0.022(3) 0.006(2) 0.016(3) 0.003(3)
C13 0.071(5) 0.024(3) 0.037(4) 0.003(3) 0.020(3) 0.017(3)
C14 0.033(3) 0.032(3) 0.019(3) -0.005(2) 0.005(2) 0.007(2)
C15 0.019(3) 0.028(3) 0.017(3) 0.003(2) 0.002(2) -0.006(2)
C16 0.018(3) 0.017(3) 0.019(3) 0.000(2) -0.001(2) -0.005(2)
C17 0.017(2) 0.023(3) 0.010(3) 0.004(2) 0.0042(19) -0.002(2)
C18 0.025(3) 0.028(3) 0.029(3) 0.007(2) 0.000(2) -0.007(2)
C19 0.021(3) 0.052(4) 0.030(3) 0.018(3) -0.008(2) -0.003(3)
C20 0.023(3) 0.057(4) 0.025(3) 0.014(3) 0.002(2) 0.012(3)
C21 0.042(4) 0.024(3) 0.028(3) 0.005(2) 0.003(3) 0.002(3)
C22 0.026(3) 0.023(3) 0.019(3) 0.002(2) -0.004(2) 0.001(2)
C23 0.018(3) 0.013(3) 0.010(2) -0.0008(19) 0.001(2) -0.006(2)
C24 0.018(3) 0.023(3) 0.011(3) -0.001(2) -0.002(2) 0.001(2)
C25 0.026(3) 0.024(3) 0.020(3) 0.002(2) 0.002(2) -0.001(2)
C26 0.032(3) 0.020(3) 0.028(3) -0.001(2) -0.003(2) 0.005(2)
C27 0.033(3) 0.034(4) 0.018(3) -0.007(2) -0.006(2) 0.014(3)
C28 0.015(3) 0.041(4) 0.023(3) -0.007(2) 0.004(2) 0.002(2)
C29 0.019(3) 0.026(3) 0.020(3) -0.001(2) 0.004(2) -0.003(2)
C30 0.012(2) 0.020(3) 0.016(3) 0.004(2) 0.0043(19) -0.0031(19)
C31 0.021(3) 0.015(3) 0.020(3) 0.001(2) 0.003(2) 0.001(2)
C32 0.022(3) 0.031(3) 0.015(2) -0.002(2) 0.001(2) -0.003(2)
C33 0.025(3) 0.029(3) 0.025(3) 0.007(2) 0.001(2) 0.003(2)
C34 0.031(3) 0.022(3) 0.037(3) 0.000(2) 0.002(3) 0.005(2)
C35 0.028(3) 0.019(3) 0.020(3) -0.004(2) -0.001(2) 0.001(2)
C36 0.020(2) 0.036(3) 0.022(3) 0.002(2) 0.005(2) -0.013(2)
C37 0.0109(18) 0.011(2) 0.022(3) 0.002(2) 0.000(2) 0.0006(16)
C38 0.011(2) 0.012(3) 0.025(2) 0.000(2) 0.0047(18) 0.0019(19)
C39 0.015(2) 0.023(3) 0.028(3) 0.005(2) 0.004(2) -0.002(2)
C40 0.010(2) 0.024(3) 0.033(3) -0.002(2) 0.0011(19) -0.0012(19)
C41 0.011(2) 0.022(3) 0.031(3) -0.006(2) 0.001(2) -0.001(2)
C42 0.014(2) 0.022(3) 0.018(3) 0.002(2) 0.001(2) 0.004(2)
C43 0.013(2) 0.019(3) 0.021(3) -0.002(2) -0.0003(18) -0.004(2)
C44 0.013(2) 0.022(3) 0.019(3) 0.001(2) -0.004(2) -0.002(2)
C45 0.025(3) 0.049(4) 0.024(3) 0.008(3) 0.001(2) 0.007(2)
C46 0.027(3) 0.080(5) 0.033(4) 0.003(3) -0.002(3) 0.026(3)
C47 0.033(3) 0.049(4) 0.030(3) 0.006(3) -0.007(3) 0.014(3)
C48 0.036(3) 0.030(3) 0.023(3) 0.005(2) -0.005(2) 0.002(2)
C49 0.024(3) 0.023(3) 0.022(3) -0.002(2) -0.001(2) 0.001(2)
C50 0.025(3) 0.022(3) 0.013(3) -0.001(2) 0.008(2) -0.001(2)
C51 0.033(3) 0.025(3) 0.026(3) 0.001(2) 0.005(2) -0.006(2)
C52 0.062(4) 0.027(3) 0.020(3) -0.004(2) 0.005(3) -0.007(3)
C53 0.077(5) 0.029(3) 0.021(3) 0.002(2) 0.013(3) 0.018(3)
C54 0.060(4) 0.041(4) 0.032(4) 0.011(3) 0.011(3) 0.027(3)
C55 0.038(3) 0.032(3) 0.017(3) 0.004(2) 0.006(2) 0.005(3)
C56 0.020(3) 0.016(3) 0.015(3) 0.0022(19) 0.0033(19) -0.006(2)
C57 0.017(2) 0.021(3) 0.018(3) -0.003(2) 0.003(2) 0.001(2)
C58 0.022(3) 0.022(3) 0.023(3) -0.002(2) 0.006(2) 0.001(2)
C59 0.026(3) 0.027(3) 0.048(4) -0.007(3) 0.003(3) 0.010(2)
C60 0.018(3) 0.042(4) 0.050(4) -0.019(3) 0.014(3) 0.003(3)
C61 0.023(3) 0.039(3) 0.039(4) -0.004(3) 0.016(2) -0.004(2)
C62 0.024(3) 0.023(3) 0.031(3) 0.000(2) 0.011(2) -0.003(2)
C63 0.017(2) 0.018(2) 0.018(2) 0.001(2) 0.0026(18) -0.001(2)
C64 0.026(3) 0.027(3) 0.024(3) -0.004(2) 0.007(2) 0.006(2)
C65 0.029(3) 0.033(3) 0.037(4) -0.009(3) -0.002(3) 0.016(2)
C66 0.024(3) 0.035(3) 0.031(3) 0.006(2) -0.009(2) 0.006(2)
C67 0.025(3) 0.037(3) 0.018(3) 0.002(2) 0.000(2) 0.000(2)
C68 0.024(2) 0.021(3) 0.022(3) -0.005(2) 0.0026(19) 0.003(2)
C69 0.024(3) 0.030(3) 0.038(4) -0.002(3) 0.007(2) 0.002(2)
C70 0.025(3) 0.025(3) 0.040(4) 0.001(2) 0.004(2) -0.008(2)
C71 0.027(3) 0.037(3) 0.055(4) -0.007(3) 0.014(3) -0.009(2)
C72 0.035(3) 0.041(3) 0.060(4) 0.007(3) 0.005(3) -0.001(2)

loop_
_atom_type_symbol
_atom_type_description
_atom_type_scat_dispersion_real
_atom_type_scat_dispersion_imag
_atom_type_scat_source
C C 0.0033 0.0016 'International Tables Vol C Tables 4.2.6.8 and 6.1.1.4'
H H 0.0000 0.0000 'International Tables Vol C Tables 4.2.6.8 and 6.1.1.4'
N N 0.0061 0.0033 'International Tables Vol C Tables 4.2.6.8 and 6.1.1.4'
S S 0.1246 0.1234 'International Tables Vol C Tables 4.2.6.8 and 6.1.1.4'
Au Au -2.0133 8.8022 'International Tables Vol C Tables 4.2.6.8 and 6.1.1.4'
O O 0.0106 0.0060 'International Tables Vol C Tables 4.2.6.8 and 6.1.1.4'

loop_
_geom_angle_atom_site_label_1
_geom_angle_atom_site_label_2
_geom_angle_atom_site_label_3
_geom_angle
_geom_angle_site_symmetry_1
_geom_angle_site_symmetry_3
_geom_angle_publ_flag
C1 Au1 S1 176.56(14) . . ?
C69 S1 Au1 105.76(16) . . ?
C1 N1 C2 110.7(3) . . ?
C1 N1 C4 124.2(3) . . ?
C2 N1 C4 125.1(3) . . ?
C1 N2 C3 110.9(3) . . ?
C1 N2 C37 123.8(3) . . ?
C3 N2 C37 125.2(3) . . ?
C69 O1 C71 119.4(4) . . ?
N2 C1 N1 105.2(3) . . ?
N2 C1 Au1 129.6(3) . . ?
N1 C1 Au1 125.2(2) . . ?
C3 C2 N1 106.5(3) . . ?
C2 C3 N2 106.8(3) . . ?
C9 C4 C5 123.4(3) . . ?
C9 C4 N1 118.5(4) . . ?
C5 C4 N1 118.1(4) . . ?
C6 C5 C4 117.1(4) . . ?
C6 C5 C10 122.8(4) . . ?
C4 C5 C10 120.1(4) . . ?
C7 C6 C5 121.9(4) . . ?
C6 C7 C8 118.9(4) . . ?
C6 C7 C36 121.2(4) . . ?
C8 C7 C36 119.9(4) . . ?
C9 C8 C7 121.6(4) . . ?
C8 C9 C4 116.9(4) . . ?
C8 C9 C23 122.7(4) . . ?
C4 C9 C23 120.3(4) . . ?
C17 C10 C5 112.7(4) . . ?
C17 C10 C11 114.7(4) . . ?
C5 C10 C11 111.6(4) . . ?
C12 C11 C16 118.4(4) . . ?
C12 C11 C10 118.3(4) . . ?
C16 C11 C10 123.3(4) . . ?
C13 C12 C11 121.5(5) . . ?
C12 C13 C14 120.0(5) . . ?
C15 C14 C13 119.5(5) . . ?
C14 C15 C16 120.5(4) . . ?
C11 C16 C15 119.9(5) . . ?
C18 C17 C22 118.2(5) . . ?
C18 C17 C10 119.4(4) . . ?
C22 C17 C10 122.3(4) . . ?
C17 C18 C19 121.4(5) . . ?
C20 C19 C18 119.9(5) . . ?
C19 C20 C21 120.1(5) . . ?
C20 C21 C22 119.7(5) . . ?
C17 C22 C21 120.8(5) . . ?
C9 C23 C30 112.4(4) . . ?
C9 C23 C24 112.0(4) . . ?
C30 C23 C24 114.3(4) . . ?
C25 C24 C29 118.2(4) . . ?
C25 C24 C23 122.6(4) . . ?
C29 C24 C23 119.1(4) . . ?
C26 C25 C24 120.6(5) . . ?
C27 C26 C25 120.7(5) . . ?
C28 C27 C26 119.1(5) . . ?
C27 C28 C29 120.8(5) . . ?
C28 C29 C24 120.6(5) . . ?
C31 C30 C35 119.0(4) . . ?
C31 C30 C23 122.6(4) . . ?
C35 C30 C23 118.4(4) . . ?
C30 C31 C32 120.3(5) . . ?
C33 C32 C31 120.0(4) . . ?
C34 C33 C32 119.7(5) . . ?
C35 C34 C33 120.1(5) . . ?
C34 C35 C30 120.9(5) . . ?
C42 C37 C38 122.5(4) . . ?
C42 C37 N2 119.5(4) . . ?
C38 C37 N2 117.9(4) . . ?
C39 C38 C37 117.2(4) . . ?
C39 C38 C56 120.3(4) . . ?
C37 C38 C56 122.3(4) . . ?
C40 C39 C38 121.6(5) . . ?
C39 C40 C41 119.4(5) . . ?
C39 C40 C70 121.2(4) . . ?
C41 C40 C70 119.3(4) . . ?
C40 C41 C42 121.9(5) . . ?
C41 C42 C37 117.3(5) . . ?
C41 C42 C43 121.9(4) . . ?
C37 C42 C43 120.8(4) . . ?
C42 C43 C44 113.0(3) . . ?
C42 C43 C50 110.9(4) . . ?
C44 C43 C50 112.9(4) . . ?
C45 C44 C49 117.8(4) . . ?
C45 C44 C43 122.8(4) . . ?
C49 C44 C43 119.3(4) . . ?
C44 C45 C46 120.8(5) . . ?
C47 C46 C45 120.3(5) . . ?
C46 C47 C48 120.0(5) . . ?
C49 C48 C47 119.4(5) . . ?
C48 C49 C44 121.7(4) . . ?
C51 C50 C55 119.4(5) . . ?
C51 C50 C43 122.4(4) . . ?
C55 C50 C43 118.2(4) . . ?
C50 C51 C52 120.0(5) . . ?
C53 C52 C51 120.3(5) . . ?
C52 C53 C54 120.0(5) . . ?
C53 C54 C55 119.9(5) . . ?
C54 C55 C50 120.4(5) . . ?
C38 C56 C57 111.8(4) . . ?
C38 C56 C63 112.5(4) . . ?
C57 C56 C63 113.2(3) . . ?
C58 C57 C62 118.0(4) . . ?
C58 C57 C56 119.3(4) . . ?
C62 C57 C56 122.7(4) . . ?
C57 C58 C59 122.0(5) . . ?
C58 C59 C60 119.1(5) . . ?
C61 C60 C59 120.0(5) . . ?
C60 C61 C62 120.5(5) . . ?
C61 C62 C57 120.5(5) . . ?
C68 C63 C64 117.6(4) . . ?
C68 C63 C56 120.4(4) . . ?
C64 C63 C56 121.8(4) . . ?
C65 C64 C63 120.9(5) . . ?
C64 C65 C66 120.8(5) . . ?
C67 C66 C65 119.4(4) . . ?
C66 C67 C68 119.9(5) . . ?
C63 C68 C67 121.4(4) . . ?
O1 C69 S2 124.3(3) . . ?
O1 C69 S1 113.1(3) . . ?
S2 C69 S1 122.6(3) . . ?
O1 C71 C72 108.6(4) . . ?

loop_
_geom_bond_atom_site_label_1
_geom_bond_atom_site_label_2
_geom_bond_distance
_geom_bond_site_symmetry_2
_geom_bond_publ_flag
Au1 C1 2.004(4) . ?
Au1 S1 2.2898(10) . ?
S1 C69 1.734(5) . ?
S2 C69 1.647(4) . ?
N1 C1 1.357(4) . ?
N1 C2 1.391(4) . ?
N1 C4 1.443(4) . ?
N2 C1 1.343(4) . ?
N2 C3 1.391(4) . ?
N2 C37 1.451(5) . ?
O1 C69 1.356(5) . ?
O1 C71 1.473(5) . ?
C2 C3 1.349(5) . ?
C4 C9 1.391(6) . ?
C4 C5 1.395(6) . ?
C5 C6 1.386(6) . ?
C5 C10 1.528(6) . ?
C6 C7 1.382(6) . ?
C7 C8 1.395(6) . ?
C7 C36 1.513(5) . ?
C8 C9 1.390(6) . ?
C9 C23 1.523(6) . ?
C10 C17 1.519(6) . ?
C10 C11 1.530(6) . ?
C11 C12 1.380(6) . ?
C11 C16 1.390(6) . ?
C12 C13 1.377(7) . ?
C13 C14 1.383(7) . ?
C14 C15 1.368(6) . ?
C15 C16 1.402(6) . ?
C17 C18 1.379(6) . ?
C17 C22 1.382(6) . ?
C18 C19 1.382(7) . ?
C19 C20 1.373(7) . ?
C20 C21 1.373(7) . ?
C21 C22 1.396(7) . ?
C23 C30 1.531(6) . ?
C23 C24 1.533(6) . ?
C24 C25 1.389(6) . ?
C24 C29 1.395(6) . ?
C25 C26 1.388(6) . ?
C26 C27 1.382(7) . ?
C27 C28 1.372(7) . ?
C28 C29 1.387(6) . ?
C30 C31 1.375(6) . ?
C30 C35 1.384(6) . ?
C31 C32 1.392(6) . ?
C32 C33 1.378(6) . ?
C33 C34 1.378(6) . ?
C34 C35 1.375(6) . ?
C37 C42 1.394(6) . ?
C37 C38 1.403(6) . ?
C38 C39 1.392(6) . ?
C38 C56 1.531(6) . ?
C39 C40 1.379(6) . ?
C40 C41 1.381(6) . ?
C40 C70 1.520(6) . ?
C41 C42 1.388(6) . ?
C42 C43 1.527(6) . ?
C43 C44 1.529(6) . ?
C43 C50 1.531(6) . ?
C44 C45 1.384(6) . ?
C44 C49 1.396(6) . ?
C45 C46 1.389(7) . ?
C46 C47 1.377(7) . ?
C47 C48 1.383(7) . ?
C48 C49 1.380(6) . ?
C50 C51 1.379(6) . ?
C50 C55 1.393(6) . ?
C51 C52 1.396(6) . ?
C52 C53 1.376(7) . ?
C53 C54 1.381(7) . ?
C54 C55 1.388(7) . ?
C56 C57 1.533(6) . ?
C56 C63 1.539(6) . ?
C57 C58 1.383(6) . ?
C57 C62 1.394(6) . ?
C58 C59 1.386(6) . ?
C59 C60 1.388(7) . ?
C60 C61 1.376(7) . ?
C61 C62 1.388(6) . ?
C63 C68 1.389(6) . ?
C63 C64 1.397(6) . ?
C64 C65 1.376(6) . ?
C65 C66 1.383(6) . ?
C66 C67 1.375(6) . ?
C67 C68 1.392(6) . ?
C71 C72 1.504(6) . ?
